data_2232666
loop_
_publ_author_name
'Garza Rodr\'iguez, Luis \'Angel'
'Bern\`es, Sylvain'
'Elizondo Mart\'inez, Perla'
'N\'ajera Mart\'inez, Blanca'
'P\'erez Rodr\'iguez, Nancy'

_publ_section_title
;
 <i>N</i>,<i>N</i>'-Bis(2-azaniumylbenzyl)ethane-1,2-diaminium
 tetrachloride
;
_journal_coeditor_code FJ2472
_journal_issue 12
_journal_name_full 'Acta Crystallographica Section E'
_journal_page_first o3237
_journal_page_last o3238
_journal_paper_doi 10.1107/S1600536811045880
_journal_volume 67
_journal_year 2011
_chemical_formula_iupac 'C16 H26 N4 4+, 4Cl -'
_chemical_formula_moiety 'C16 H26 N4 4+, 4(Cl -)'
_chemical_formula_sum 'C16 H26 Cl4 N4'
_chemical_formula_weight 416.21
_chemical_name_systematic
;
<i>N</i>,<i>N</i>'-Bis(2-azaniumylbenzyl)ethane-1,2-diaminium tetrachloride
;
_space_group_IT_number 2
_symmetry_cell_setting triclinic
_symmetry_space_group_name_Hall '-P 1'
_symmetry_space_group_name_H-M 'P -1'
_atom_sites_solution_hydrogens geom
_atom_sites_solution_primary direct
_atom_sites_solution_secondary difmap
_audit_creation_method SHELXL97
_cell_angle_alpha 117.773(10)
_cell_angle_beta 101.826(14)
_cell_angle_gamma 94.387(16)
_cell_formula_units_Z 2
_cell_length_a 8.6827(13)
_cell_length_b 11.4831(17)
_cell_length_c 11.7317(17)
_cell_measurement_reflns_used 100
_cell_measurement_temperature 298.0(10)
_cell_measurement_theta_max 12.40
_cell_measurement_theta_min 4.83
_cell_volume 992.8(3)
_computing_cell_refinement 'XSCANS (Siemens, 1996)'
_computing_data_collection 'XSCANS (Siemens, 1996)'
_computing_data_reduction 'XSCANS (Siemens, 1996)'
_computing_molecular_graphics
;
SHELXTL-Plus (Sheldrick, 2008) and Mercury (Macrae <i>et al.</i>,
2006)
;
_computing_publication_material 'SHELXTL-Plus (Sheldrick, 2008)'
_computing_structure_refinement 'SHELXTL-Plus (Sheldrick, 2008)'
_computing_structure_solution 'SHELXTL-Plus (Sheldrick, 2008)'
_diffrn_ambient_temperature 298.0(10)
_diffrn_measured_fraction_theta_full 0.991
_diffrn_measured_fraction_theta_max 0.991
_diffrn_measurement_device_type 'Siemens P4'
_diffrn_measurement_method '\w scans'
_diffrn_radiation_monochromator graphite
_diffrn_radiation_source 'fine-focus sealed tube'
_diffrn_radiation_type MoK\a
_diffrn_radiation_wavelength 0.71073
_diffrn_reflns_av_R_equivalents 0.0292
_diffrn_reflns_av_sigmaI/netI 0.0371
_diffrn_reflns_limit_h_max 5
_diffrn_reflns_limit_h_min -10
_diffrn_reflns_limit_k_max 13
_diffrn_reflns_limit_k_min -13
_diffrn_reflns_limit_l_max 14
_diffrn_reflns_limit_l_min -14
_diffrn_reflns_number 6618
_diffrn_reflns_theta_full 26.37
_diffrn_reflns_theta_max 26.37
_diffrn_reflns_theta_min 2.04
_diffrn_standards_decay_% 1.5
_diffrn_standards_interval_count 98
_diffrn_standards_number 2
_exptl_absorpt_coefficient_mu 0.602
_exptl_absorpt_correction_T_max 0.60704
_exptl_absorpt_correction_T_min 0.55183
_exptl_absorpt_correction_type psi-scan
_exptl_absorpt_process_details '(XSCANS; Siemens, 1996)'
_exptl_crystal_colour yellow
_exptl_crystal_density_diffrn 1.392
_exptl_crystal_density_method 'not measured'
_exptl_crystal_description Irregular
_exptl_crystal_F_000 436
_exptl_crystal_size_max 0.40
_exptl_crystal_size_mid 0.22
_exptl_crystal_size_min 0.18
_refine_diff_density_max 0.305
_refine_diff_density_min -0.261
_refine_ls_extinction_method none
_refine_ls_goodness_of_fit_ref 1.064
_refine_ls_hydrogen_treatment constr
_refine_ls_matrix_type full
_refine_ls_number_constraints 0
_refine_ls_number_parameters 219
_refine_ls_number_reflns 4022
_refine_ls_number_restraints 0
_refine_ls_restrained_S_all 1.064
_refine_ls_R_factor_all 0.0469
_refine_ls_R_factor_gt 0.0326
_refine_ls_shift/su_max 0.001
_refine_ls_shift/su_mean 0.000
_refine_ls_structure_factor_coef Fsqd
_refine_ls_weighting_details 'calc w=1/[\s^2^(Fo^2^)+(0.0329P)^2^+0.4207P] where P=(Fo^2^+2Fc^2^)/3'
_refine_ls_weighting_scheme calc
_refine_ls_wR_factor_gt 0.0791
_refine_ls_wR_factor_ref 0.0895
_reflns_number_gt 3185
_reflns_number_total 4022
_reflns_threshold_expression I>2\s(I)
_cod_data_source_file fj2472.cif
_cod_data_source_block I
_cod_database_code 2232666
_cod_database_fobs_code 2232666

loop_
_symmetry_equiv_pos_as_xyz
'x, y, z'
'-x, -y, -z'

loop_
_atom_site_type_symbol
_atom_site_label
_atom_site_fract_x
_atom_site_fract_y
_atom_site_fract_z
_atom_site_U_iso_or_equiv
_atom_site_adp_type
_atom_site_calc_flag
_atom_site_refinement_flags
_atom_site_occupancy
_atom_site_symmetry_multiplicity
Cl Cl1 0.64430(7) 0.88174(6) 0.41424(6) 0.04766(16) Uani d . 1 1
Cl Cl2 1.08774(6) 0.74843(6) 0.69409(5) 0.03914(14) Uani d . 1 1
Cl Cl3 0.45844(6) 0.37199(6) 0.07026(6) 0.04107(14) Uani d . 1 1
Cl Cl4 0.25755(6) 0.58183(5) 0.34958(5) 0.03896(14) Uani d . 1 1
N N1 0.36517(19) 0.85610(16) 0.61340(16) 0.0315(4) Uani d . 1 1
H H1A 0.3793 0.7855 0.5426 0.047 Uiso calc R 1 1
H H1B 0.3539 0.9227 0.5954 0.047 Uiso calc R 1 1
H H1C 0.2774 0.8333 0.6324 0.047 Uiso calc R 1 1
C C2 0.5048(2) 0.90023(19) 0.72836(18) 0.0273(4) Uani d . 1 1
C C3 0.5098(2) 1.0198(2) 0.8409(2) 0.0331(4) Uani d . 1 1
H H3A 0.4282 1.0676 0.8404 0.040 Uiso calc R 1 1
C C4 0.6361(3) 1.0679(2) 0.95391(19) 0.0357(5) Uani d . 1 1
H H4A 0.6396 1.1480 1.0301 0.043 Uiso calc R 1 1
C C5 0.7571(3) 0.9971(2) 0.9539(2) 0.0389(5) Uani d . 1 1
H H5A 0.8440 1.0303 1.0293 0.047 Uiso calc R 1 1
C C6 0.7488(2) 0.8769(2) 0.8416(2) 0.0346(4) Uani d . 1 1
H H6A 0.8301 0.8290 0.8430 0.042 Uiso calc R 1 1
C C7 0.6222(2) 0.82504(19) 0.72644(18) 0.0267(4) Uani d . 1 1
C C8 0.6184(2) 0.68997(19) 0.61126(19) 0.0288(4) Uani d . 1 1
H H8A 0.5107 0.6538 0.5511 0.035 Uiso calc R 1 1
H H8B 0.6449 0.6291 0.6448 0.035 Uiso calc R 1 1
N N9 0.73471(18) 0.69858(16) 0.53534(15) 0.0264(3) Uani d . 1 1
H H9A 0.7130 0.7584 0.5081 0.032 Uiso calc R 1 1
H H9B 0.8349 0.7287 0.5905 0.032 Uiso calc R 1 1
C C10 0.7277(2) 0.5675(2) 0.41706(19) 0.0324(4) Uani d . 1 1
H H10A 0.6176 0.5286 0.3625 0.039 Uiso calc R 1 1
H H10B 0.7667 0.5060 0.4461 0.039 Uiso calc R 1 1
C C11 0.8301(2) 0.5883(2) 0.33596(19) 0.0328(4) Uani d . 1 1
H H11A 0.7965 0.6555 0.3135 0.039 Uiso calc R 1 1
H H11B 0.9415 0.6209 0.3886 0.039 Uiso calc R 1 1
N N12 0.81500(19) 0.46002(16) 0.21081(15) 0.0279(3) Uani d . 1 1
H H12A 0.7116 0.4172 0.1753 0.034 Uiso calc R 1 1
H H12B 0.8728 0.4068 0.2305 0.034 Uiso calc R 1 1
C C13 0.8726(2) 0.48425(19) 0.11018(18) 0.0284(4) Uani d . 1 1
H H13A 0.9760 0.5452 0.1541 0.034 Uiso calc R 1 1
H H13B 0.7979 0.5273 0.0770 0.034 Uiso calc R 1 1
C C14 0.8885(2) 0.35751(19) -0.00620(18) 0.0267(4) Uani d . 1 1
C C15 1.0288(2) 0.3081(2) 0.0064(2) 0.0326(4) Uani d . 1 1
H H15A 1.1068 0.3510 0.0883 0.039 Uiso calc R 1 1
C C16 1.0547(3) 0.1976(2) -0.0991(2) 0.0392(5) Uani d . 1 1
H H16A 1.1503 0.1675 -0.0886 0.047 Uiso calc R 1 1
C C17 0.9393(3) 0.1313(2) -0.2207(2) 0.0409(5) Uani d . 1 1
H H17A 0.9566 0.0561 -0.2919 0.049 Uiso calc R 1 1
C C18 0.7979(3) 0.1767(2) -0.2363(2) 0.0351(5) Uani d . 1 1
H H18A 0.7195 0.1322 -0.3179 0.042 Uiso calc R 1 1
C C19 0.7740(2) 0.28834(19) -0.13001(18) 0.0273(4) Uani d . 1 1
N N20 0.62423(19) 0.33434(17) -0.15287(16) 0.0337(4) Uani d . 1 1
H H20A 0.5555 0.2703 -0.2285 0.051 Uiso calc R 1 1
H H20B 0.6441 0.4080 -0.1592 0.051 Uiso calc R 1 1
H H20C 0.5819 0.3528 -0.0848 0.051 Uiso calc R 1 1

loop_
_atom_site_aniso_label
_atom_site_aniso_U_11
_atom_site_aniso_U_22
_atom_site_aniso_U_33
_atom_site_aniso_U_12
_atom_site_aniso_U_13
_atom_site_aniso_U_23
Cl1 0.0568(3) 0.0335(3) 0.0427(3) 0.0081(2) -0.0071(2) 0.0193(2)
Cl2 0.0314(3) 0.0470(3) 0.0387(3) 0.0066(2) 0.0051(2) 0.0229(2)
Cl3 0.0302(3) 0.0403(3) 0.0467(3) 0.0091(2) 0.0124(2) 0.0157(2)
Cl4 0.0450(3) 0.0356(3) 0.0309(3) 0.0085(2) 0.0039(2) 0.0146(2)
N1 0.0307(8) 0.0285(9) 0.0344(9) 0.0088(7) 0.0062(7) 0.0155(7)
C2 0.0294(9) 0.0283(10) 0.0267(9) 0.0065(8) 0.0096(7) 0.0146(8)
C3 0.0380(11) 0.0281(10) 0.0352(11) 0.0099(8) 0.0145(9) 0.0149(9)
C4 0.0490(12) 0.0269(10) 0.0258(10) 0.0045(9) 0.0149(9) 0.0074(8)
C5 0.0411(12) 0.0405(12) 0.0281(10) 0.0028(9) 0.0028(9) 0.0148(9)
C6 0.0354(11) 0.0372(11) 0.0302(10) 0.0109(9) 0.0074(8) 0.0158(9)
C7 0.0296(10) 0.0264(10) 0.0257(9) 0.0065(8) 0.0097(7) 0.0131(8)
C8 0.0306(10) 0.0284(10) 0.0292(10) 0.0099(8) 0.0104(8) 0.0141(8)
N9 0.0275(8) 0.0271(8) 0.0228(7) 0.0075(6) 0.0053(6) 0.0112(7)
C10 0.0369(11) 0.0286(10) 0.0265(9) 0.0091(8) 0.0104(8) 0.0085(8)
C11 0.0356(10) 0.0274(10) 0.0286(10) 0.0052(8) 0.0105(8) 0.0078(8)
N12 0.0306(8) 0.0273(8) 0.0256(8) 0.0083(7) 0.0081(6) 0.0123(7)
C13 0.0292(10) 0.0307(10) 0.0236(9) 0.0038(8) 0.0070(7) 0.0126(8)
C14 0.0259(9) 0.0289(10) 0.0257(9) 0.0046(7) 0.0071(7) 0.0139(8)
C15 0.0276(10) 0.0385(11) 0.0310(10) 0.0070(8) 0.0044(8) 0.0180(9)
C16 0.0325(11) 0.0432(12) 0.0438(12) 0.0153(9) 0.0114(9) 0.0216(10)
C17 0.0486(13) 0.0348(12) 0.0370(11) 0.0171(10) 0.0182(10) 0.0121(10)
C18 0.0365(11) 0.0370(11) 0.0257(10) 0.0058(9) 0.0051(8) 0.0122(9)
C19 0.0270(9) 0.0318(10) 0.0263(9) 0.0081(8) 0.0084(7) 0.0162(8)
N20 0.0297(9) 0.0356(9) 0.0307(9) 0.0081(7) 0.0022(7) 0.0146(8)

loop_
_atom_type_symbol
_atom_type_description
_atom_type_scat_dispersion_real
_atom_type_scat_dispersion_imag
_atom_type_scat_source
C C 0.0033 0.0016 'International Tables Vol C Tables 4.2.6.8 and 6.1.1.4'
H H 0.0000 0.0000 'International Tables Vol C Tables 4.2.6.8 and 6.1.1.4'
N N 0.0061 0.0033 'International Tables Vol C Tables 4.2.6.8 and 6.1.1.4'
Cl Cl 0.1484 0.1585 'International Tables Vol C Tables 4.2.6.8 and 6.1.1.4'

loop_
_geom_angle_atom_site_label_1
_geom_angle_atom_site_label_2
_geom_angle_atom_site_label_3
_geom_angle
C2 N1 H1A 109.5
C2 N1 H1B 109.5
H1A N1 H1B 109.5
C2 N1 H1C 109.5
H1A N1 H1C 109.5
H1B N1 H1C 109.5
C3 C2 C7 121.74(18)
C3 C2 N1 115.98(17)
C7 C2 N1 122.25(17)
C4 C3 C2 119.74(19)
C4 C3 H3A 120.1
C2 C3 H3A 120.1
C3 C4 C5 119.89(19)
C3 C4 H4A 120.1
C5 C4 H4A 120.1
C4 C5 C6 119.60(19)
C4 C5 H5A 120.2
C6 C5 H5A 120.2
C5 C6 C7 121.89(19)
C5 C6 H6A 119.1
C7 C6 H6A 119.1
C2 C7 C6 117.10(17)
C2 C7 C8 124.54(17)
C6 C7 C8 118.31(17)
C7 C8 N9 111.55(16)
C7 C8 H8A 109.3
N9 C8 H8A 109.3
C7 C8 H8B 109.3
N9 C8 H8B 109.3
H8A C8 H8B 108.0
C10 N9 C8 112.63(15)
C10 N9 H9A 109.1
C8 N9 H9A 109.1
C10 N9 H9B 109.1
C8 N9 H9B 109.1
H9A N9 H9B 107.8
N9 C10 C11 109.22(16)
N9 C10 H10A 109.8
C11 C10 H10A 109.8
N9 C10 H10B 109.8
C11 C10 H10B 109.8
H10A C10 H10B 108.3
N12 C11 C10 110.36(16)
N12 C11 H11A 109.6
C10 C11 H11A 109.6
N12 C11 H11B 109.6
C10 C11 H11B 109.6
H11A C11 H11B 108.1
C11 N12 C13 111.41(15)
C11 N12 H12A 109.3
C13 N12 H12A 109.3
C11 N12 H12B 109.3
C13 N12 H12B 109.3
H12A N12 H12B 108.0
N12 C13 C14 112.95(15)
N12 C13 H13A 109.0
C14 C13 H13A 109.0
N12 C13 H13B 109.0
C14 C13 H13B 109.0
H13A C13 H13B 107.8
C15 C14 C19 117.02(17)
C15 C14 C13 118.84(17)
C19 C14 C13 124.07(17)
C16 C15 C14 121.56(18)
C16 C15 H15A 119.2
C14 C15 H15A 119.2
C15 C16 C17 120.13(19)
C15 C16 H16A 119.9
C17 C16 H16A 119.9
C16 C17 C18 119.84(19)
C16 C17 H17A 120.1
C18 C17 H17A 120.1
C19 C18 C17 119.46(19)
C19 C18 H18A 120.3
C17 C18 H18A 120.3
C18 C19 C14 121.98(18)
C18 C19 N20 117.28(17)
C14 C19 N20 120.72(16)
C19 N20 H20A 109.5
C19 N20 H20B 109.5
H20A N20 H20B 109.5
C19 N20 H20C 109.5
H20A N20 H20C 109.5
H20B N20 H20C 109.5

loop_
_geom_bond_atom_site_label_1
_geom_bond_atom_site_label_2
_geom_bond_distance
N1 C2 1.464(2)
N1 H1A 0.8900
N1 H1B 0.8900
N1 H1C 0.8900
C2 C3 1.382(3)
C2 C7 1.383(3)
C3 C4 1.376(3)
C3 H3A 0.9300
C4 C5 1.377(3)
C4 H4A 0.9300
C5 C6 1.378(3)
C5 H5A 0.9300
C6 C7 1.389(3)
C6 H6A 0.9300
C7 C8 1.501(3)
C8 N9 1.503(2)
C8 H8A 0.9700
C8 H8B 0.9700
N9 C10 1.484(2)
N9 H9A 0.9000
N9 H9B 0.9000
C10 C11 1.510(3)
C10 H10A 0.9700
C10 H10B 0.9700
C11 N12 1.490(2)
C11 H11A 0.9700
C11 H11B 0.9700
N12 C13 1.499(2)
N12 H12A 0.9000
N12 H12B 0.9000
C13 C14 1.502(3)
C13 H13A 0.9700
C13 H13B 0.9700
C14 C15 1.392(3)
C14 C19 1.393(3)
C15 C16 1.374(3)
C15 H15A 0.9300
C16 C17 1.380(3)
C16 H16A 0.9300
C17 C18 1.381(3)
C17 H17A 0.9300
C18 C19 1.378(3)
C18 H18A 0.9300
C19 N20 1.462(2)
N20 H20A 0.8900
N20 H20B 0.8900
N20 H20C 0.8900

loop_
_geom_hbond_atom_site_label_D
_geom_hbond_atom_site_label_H
_geom_hbond_atom_site_label_A
_geom_hbond_site_symmetry_A
_geom_hbond_distance_DH
_geom_hbond_distance_HA
_geom_hbond_distance_DA
_geom_hbond_angle_DHA
_geom_hbond_publ_flag
N1 H1A Cl4 . 0.89 2.33 3.1067(18) 146.1 yes
N1 H1B Cl1 2_676 0.89 2.30 3.1798(18) 169.9 yes
N1 H1C Cl2 1_455 0.89 2.26 3.1301(18) 167.4 yes
N9 H9A Cl1 . 0.90 2.21 3.1046(17) 172.3 yes
N9 H9B Cl2 . 0.90 2.22 3.0968(17) 165.1 yes
N12 H12A Cl3 . 0.90 2.18 3.0333(18) 158.8 yes
N12 H12B Cl2 2_766 0.90 2.35 3.1779(17) 153.2 yes
N20 H20A Cl1 2_665 0.89 2.29 3.1764(19) 173.3 yes
N20 H20B Cl3 2_665 0.89 2.56 3.2305(18) 133.2 yes
N20 H20C Cl3 . 0.89 2.23 3.1139(18) 172.7 yes

loop_
_geom_torsion_atom_site_label_1
_geom_torsion_atom_site_label_2
_geom_torsion_atom_site_label_3
_geom_torsion_atom_site_label_4
_geom_torsion
C7 C2 C3 C4 1.4(3)
N1 C2 C3 C4 179.35(17)
C2 C3 C4 C5 0.4(3)
C3 C4 C5 C6 -1.6(3)
C4 C5 C6 C7 1.0(3)
C3 C2 C7 C6 -1.9(3)
N1 C2 C7 C6 -179.74(17)
C3 C2 C7 C8 175.54(18)
N1 C2 C7 C8 -2.3(3)
C5 C6 C7 C2 0.7(3)
C5 C6 C7 C8 -176.90(19)
C2 C7 C8 N9 105.5(2)
C6 C7 C8 N9 -77.2(2)
C7 C8 N9 C10 -177.27(15)
C8 N9 C10 C11 172.08(16)
N9 C10 C11 N12 -175.50(15)
C10 C11 N12 C13 162.72(16)
C11 N12 C13 C14 169.22(16)
N12 C13 C14 C15 -84.1(2)
N12 C13 C14 C19 99.1(2)
C19 C14 C15 C16 1.2(3)
C13 C14 C15 C16 -175.81(19)
C14 C15 C16 C17 -1.1(3)
C15 C16 C17 C18 0.4(3)
C16 C17 C18 C19 0.2(3)
C17 C18 C19 C14 -0.1(3)
C17 C18 C19 N20 178.41(19)
C15 C14 C19 C18 -0.6(3)
C13 C14 C19 C18 176.23(18)
C15 C14 C19 N20 -179.02(17)
C13 C14 C19 N20 -2.2(3)

loop_
_cod_related_entry_id
_cod_related_entry_database
_cod_related_entry_code
1 ChemSpider 30657216
